data_2201894
loop_
_publ_author_name
'M. Yogavel'
'D. Velmurugan'
'K. Sekar'
'H. Schenk'
'J. Fraanje'
'R. Peschar'
'S. Srinivasan'
'P. R. Athappan'
'Z. A. Rafi'

_publ_section_title
;
 3-Acetyl-2-hydroxy-2-methylchromene
;
_journal_issue 5
_journal_name_full 'Acta Crystallographica Section E'
_journal_page_first o591
_journal_page_last o593
_journal_paper_doi 10.1107/S1600536803006913
_journal_volume 59
_journal_year 2003
_chemical_formula_iupac 'C12 H12 O3'
_chemical_formula_moiety 'C12 H12 O3'
_chemical_formula_sum 'C12 H12 O3'
_chemical_formula_weight 204.22
_chemical_name_systematic
;
3-Acetyl-2-hydroxy-2-methylchromene
;
_space_group_IT_number 2
_symmetry_cell_setting triclinic
_symmetry_space_group_name_Hall '-P 1'
_symmetry_space_group_name_H-M 'P -1'
_atom_sites_solution_hydrogens geom
_atom_sites_solution_primary direct
_atom_sites_solution_secondary difmap
_audit_creation_method SHELXL-97
_cell_angle_alpha 106.32(3)
_cell_angle_beta 110.99(3)
_cell_angle_gamma 93.28(3)
_cell_formula_units_Z 2
_cell_length_a 7.574(2)
_cell_length_b 8.672(2)
_cell_length_c 8.789(3)
_cell_measurement_reflns_used 25
_cell_measurement_temperature 293(2)
_cell_measurement_theta_max 35
_cell_measurement_theta_min 10
_cell_volume 509.2(3)
_computing_cell_refinement 'CAD-4 EXPRESS'
_computing_data_collection 'CAD-4 EXPRESS (Enraf Nonius, 1994)'
_computing_data_reduction 'XCAD4 (Harms & Wocadlo, 1995)'
_computing_molecular_graphics 'ZORTEP (Zsolnai, 1997) and PLATON (Spek, 1990)'
_computing_publication_material 'SHELXL97 and PARST (Nardelli, 1995)'
_computing_structure_refinement 'SHELXL97 (Sheldrick, 1997)'
_computing_structure_solution 'SHELXS97 (Sheldrick, 1997)'
_diffrn_ambient_temperature 293(2)
_diffrn_measured_fraction_theta_full 1.000
_diffrn_measured_fraction_theta_max 1.000
_diffrn_measurement_device '\k-geometry diffractometer'
_diffrn_measurement_device_type 'Enraf-Nonius CAD-4'
_diffrn_measurement_method 'non-profiled \w/2\q'
_diffrn_radiation_monochromator graphite
_diffrn_radiation_source 'Enraf-Nonius FR590'
_diffrn_radiation_type CuK\a
_diffrn_radiation_wavelength 1.5418
_diffrn_reflns_av_R_equivalents 0.0000
_diffrn_reflns_av_sigmaI/netI 0.0075
_diffrn_reflns_limit_h_max 9
_diffrn_reflns_limit_h_min -8
_diffrn_reflns_limit_k_max 10
_diffrn_reflns_limit_k_min -10
_diffrn_reflns_limit_l_max 0
_diffrn_reflns_limit_l_min -10
_diffrn_reflns_number 2091
_diffrn_reflns_theta_full 74.91
_diffrn_reflns_theta_max 74.91
_diffrn_reflns_theta_min 5.40
_diffrn_standards_decay_% none
_diffrn_standards_interval_count 60
_diffrn_standards_number 2
_exptl_absorpt_coefficient_mu 0.785
_exptl_absorpt_correction_type none
_exptl_crystal_colour yellow
_exptl_crystal_density_diffrn 1.332
_exptl_crystal_density_meas ?
_exptl_crystal_density_method 'not measured'
_exptl_crystal_description prism
_exptl_crystal_F_000 216
_exptl_crystal_size_max 0.25
_exptl_crystal_size_mid 0.25
_exptl_crystal_size_min 0.25
_refine_diff_density_max 0.321
_refine_diff_density_min -0.333
_refine_ls_extinction_coef 0.104(12)
_refine_ls_extinction_expression Fc^*^=kFc[1+0.001xFc^2^\l^3^/sin(2\q)]^-1/4^
_refine_ls_extinction_method SHELXL97
_refine_ls_goodness_of_fit_ref 1.047
_refine_ls_hydrogen_treatment constr
_refine_ls_matrix_type full
_refine_ls_number_parameters 140
_refine_ls_number_reflns 2091
_refine_ls_number_restraints 0
_refine_ls_restrained_S_all 1.047
_refine_ls_R_factor_all 0.0690
_refine_ls_R_factor_gt 0.0672
_refine_ls_shift/su_max <0.001
_refine_ls_shift/su_mean <0.001
_refine_ls_structure_factor_coef Fsqd
_refine_ls_weighting_details 'calc w = 1/[\s^2^(Fo^2^)+(0.1509P)^2^+0.0906P] where P = (Fo^2^+2Fc^2^)/3'
_refine_ls_weighting_scheme calc
_refine_ls_wR_factor_gt 0.1933
_refine_ls_wR_factor_ref 0.1976
_reflns_number_gt 1963
_reflns_number_total 2091
_reflns_threshold_expression I>2\s(I)
_cod_data_source_file ci6211.cif
_cod_data_source_block I
_cod_depositor_comments
;
The following automatic conversions were performed:

'_exptl_crystal_density_meas' value 'none' was changed to '?' - the
value is perceived as not measured.

Automatic conversion script
Id: cif_fix_values 3008 2015-01-20 13:52:24Z robertas 
;
_cod_original_cell_volume 509.2(2)
_cod_database_code 2201894
_cod_database_fobs_code 2201894

loop_
_symmetry_equiv_pos_as_xyz
'x, y, z'
'-x, -y, -z'

loop_
_atom_site_label
_atom_site_fract_x
_atom_site_fract_y
_atom_site_fract_z
_atom_site_U_iso_or_equiv
_atom_site_adp_type
_atom_site_calc_flag
_atom_site_refinement_flags
_atom_site_occupancy
_atom_site_disorder_assembly
_atom_site_disorder_group
_atom_site_type_symbol
O1 0.77151(15) 0.09860(13) 0.39864(16) 0.0445(4) Uani d . 1 . . O
C2 0.8307(2) 0.26962(17) 0.5000(2) 0.0364(4) Uani d . 1 . . C
C3 0.6864(2) 0.32875(17) 0.57756(19) 0.0350(4) Uani d . 1 . . C
C4 0.5039(2) 0.24953(18) 0.5018(2) 0.0377(4) Uani d . 1 . . C
H4 0.4158 0.2868 0.5486 0.045 Uiso calc R 1 . . H
C5 0.2484(2) 0.0368(2) 0.2492(2) 0.0491(5) Uani d . 1 . . C
H5 0.1527 0.0804 0.2811 0.059 Uiso calc R 1 . . H
C6 0.1993(3) -0.0976(2) 0.1030(2) 0.0555(5) Uani d . 1 . . C
H6 0.0709 -0.1440 0.0367 0.067 Uiso calc R 1 . . H
C7 0.3413(3) -0.1628(2) 0.0560(2) 0.0547(5) Uani d . 1 . . C
H7 0.3076 -0.2527 -0.0427 0.066 Uiso calc R 1 . . H
C8 0.5331(3) -0.0961(2) 0.1536(2) 0.0486(5) Uani d . 1 . . C
H8 0.6283 -0.1413 0.1220 0.058 Uiso calc R 1 . . H
C9 0.5814(2) 0.03956(18) 0.2996(2) 0.0378(4) Uani d . 1 . . C
C10 0.4410(2) 0.10749(18) 0.3491(2) 0.0379(4) Uani d . 1 . . C
O11 0.83018(16) 0.36112(14) 0.39158(15) 0.0451(4) Uani d . 1 . . O
H11 0.9329 0.3650 0.3800 0.068 Uiso calc R 1 . . H
C12 1.0288(2) 0.2744(2) 0.6304(2) 0.0469(5) Uani d . 1 . . C
H12A 1.1032 0.2176 0.5718 0.070 Uiso calc R 1 . . H
H12B 1.0169 0.2228 0.7104 0.070 Uiso calc R 1 . . H
H12C 1.0919 0.3858 0.6914 0.070 Uiso calc R 1 . . H
C13 0.7453(2) 0.48739(19) 0.7176(2) 0.0414(4) Uani d . 1 . . C
O14 0.88717(19) 0.58295(15) 0.7476(2) 0.0619(5) Uani d . 1 . . O
C15 0.6240(3) 0.5332(2) 0.8216(2) 0.0532(5) Uani d . 1 . . C
H15A 0.6928 0.6271 0.9208 0.080 Uiso calc R 1 . . H
H15B 0.5959 0.4436 0.8581 0.080 Uiso calc R 1 . . H
H15C 0.5062 0.5581 0.7521 0.080 Uiso calc R 1 . . H

loop_
_atom_site_aniso_label
_atom_site_aniso_U_11
_atom_site_aniso_U_22
_atom_site_aniso_U_33
_atom_site_aniso_U_12
_atom_site_aniso_U_13
_atom_site_aniso_U_23
O1 0.0374(6) 0.0323(6) 0.0593(8) 0.0051(4) 0.0238(5) 0.0018(5)
C2 0.0319(7) 0.0306(7) 0.0465(8) 0.0013(5) 0.0202(6) 0.0064(6)
C3 0.0332(7) 0.0297(7) 0.0434(8) 0.0031(5) 0.0200(6) 0.0074(6)
C4 0.0335(8) 0.0345(8) 0.0477(9) 0.0033(6) 0.0227(6) 0.0088(6)
C5 0.0387(9) 0.0430(9) 0.0583(10) -0.0023(7) 0.0163(7) 0.0107(7)
C6 0.0506(10) 0.0451(10) 0.0528(10) -0.0102(8) 0.0061(8) 0.0111(8)
C7 0.0722(12) 0.0357(9) 0.0421(9) -0.0043(8) 0.0143(8) 0.0050(7)
C8 0.0609(11) 0.0349(8) 0.0484(9) 0.0051(7) 0.0255(8) 0.0064(7)
C9 0.0414(8) 0.0291(7) 0.0436(8) 0.0020(6) 0.0196(6) 0.0100(6)
C10 0.0368(8) 0.0317(7) 0.0445(8) -0.0007(6) 0.0177(6) 0.0104(6)
O11 0.0387(6) 0.0491(7) 0.0531(7) 0.0015(5) 0.0245(5) 0.0177(5)
C12 0.0330(8) 0.0486(9) 0.0592(10) 0.0076(6) 0.0200(7) 0.0151(7)
C13 0.0391(8) 0.0334(8) 0.0486(9) 0.0036(6) 0.0204(6) 0.0048(6)
O14 0.0518(8) 0.0439(7) 0.0755(9) -0.0107(6) 0.0323(7) -0.0081(6)
C15 0.0626(11) 0.0434(9) 0.0570(10) 0.0104(8) 0.0362(9) 0.0041(7)

loop_
_atom_type_symbol
_atom_type_description
_atom_type_scat_dispersion_real
_atom_type_scat_dispersion_imag
_atom_type_scat_source
C C 0.0181 0.0091 'International Tables Vol C Tables 4.2.6.8 and 6.1.1.4'
H H 0.0000 0.0000 'International Tables Vol C Tables 4.2.6.8 and 6.1.1.4'
O O 0.0492 0.0322 'International Tables Vol C Tables 4.2.6.8 and 6.1.1.4'

loop_
_geom_angle_atom_site_label_1
_geom_angle_atom_site_label_2
_geom_angle_atom_site_label_3
_geom_angle
_geom_angle_publ_flag
C9 O1 C2 118.97(11) ?
O11 C2 O1 109.02(13) y
O11 C2 C12 114.01(13) y
O1 C2 C12 102.54(13) y
O11 C2 C3 105.64(12) y
O1 C2 C3 110.84(11) y
C12 C2 C3 114.79(13) y
C4 C3 C13 121.67(13) ?
C4 C3 C2 119.49(13) ?
C13 C3 C2 118.09(13) ?
C3 C4 C10 121.48(14) ?
C3 C4 H4 119.3 ?
C10 C4 H4 119.3 ?
C6 C5 C10 120.37(17) ?
C6 C5 H5 119.8 ?
C10 C5 H5 119.8 ?
C7 C6 C5 119.85(16) ?
C7 C6 H6 120.1 ?
C5 C6 H6 120.1 ?
C6 C7 C8 120.92(16) ?
C6 C7 H7 119.5 ?
C8 C7 H7 119.5 ?
C7 C8 C9 118.94(17) ?
C7 C8 H8 120.5 ?
C9 C8 H8 120.5 ?
O1 C9 C10 120.74(14) ?
O1 C9 C8 118.00(15) ?
C10 C9 C8 121.15(16) ?
C9 C10 C5 118.77(16) ?
C9 C10 C4 117.51(14) ?
C5 C10 C4 123.72(15) ?
C2 O11 H11 109.5 ?
C2 C12 H12A 109.5 ?
C2 C12 H12B 109.5 ?
H12A C12 H12B 109.5 ?
C2 C12 H12C 109.5 ?
H12A C12 H12C 109.5 ?
H12B C12 H12C 109.5 ?
O14 C13 C3 121.16(14) ?
O14 C13 C15 119.52(15) ?
C3 C13 C15 119.30(14) ?
C13 C15 H15A 109.5 ?
C13 C15 H15B 109.5 ?
H15A C15 H15B 109.5 ?
C13 C15 H15C 109.5 ?
H15A C15 H15C 109.5 ?
H15B C15 H15C 109.5 ?

loop_
_geom_bond_atom_site_label_1
_geom_bond_atom_site_label_2
_geom_bond_site_symmetry_2
_geom_bond_distance
_geom_bond_publ_flag
O1 C9 . 1.364(2) y
O1 C2 . 1.4454(18) y
C2 O11 . 1.3998(19) y
C2 C12 . 1.517(2) ?
C2 C3 . 1.5243(19) ?
C3 C4 . 1.343(2) y
C3 C13 . 1.480(2) ?
C4 C10 . 1.446(2) ?
C4 H4 . 0.93 ?
C5 C6 . 1.384(3) ?
C5 C10 . 1.397(2) ?
C5 H5 . 0.93 ?
C6 C7 . 1.380(3) ?
C6 H6 . 0.93 ?
C7 C8 . 1.383(3) ?
C7 H7 . 0.93 ?
C8 C9 . 1.390(2) ?
C8 H8 . 0.93 ?
C9 C10 . 1.388(2) ?
O11 H11 . 0.82 ?
C12 H12A . 0.96 ?
C12 H12B . 0.96 ?
C12 H12C . 0.96 ?
C13 O14 . 1.218(2) y
C13 C15 . 1.509(2) ?
C15 H15A . 0.96 ?
C15 H15B . 0.96 ?
C15 H15C . 0.96 ?

loop_
_geom_hbond_atom_site_label_D
_geom_hbond_atom_site_label_H
_geom_hbond_atom_site_label_A
_geom_hbond_site_symmetry_A
_geom_hbond_distance_DH
_geom_hbond_distance_HA
_geom_hbond_distance_DA
_geom_hbond_angle_DHA
O11 H11 O14 2_766 0.82 2.15 2.899(2) 152
C12 H12C O11 2_766 0.96 2.60 3.357(2) 136
C12 H12C O14 . 0.96 2.44 2.990(2) 116

loop_
_geom_torsion_atom_site_label_1
_geom_torsion_atom_site_label_2
_geom_torsion_atom_site_label_3
_geom_torsion_atom_site_label_4
_geom_torsion
_geom_torsion_publ_flag
C9 O1 C2 O11 -76.84(15) ?
C9 O1 C2 C12 162.00(13) ?
C9 O1 C2 C3 39.03(18) y
O11 C2 C3 C4 93.69(17) ?
O1 C2 C3 C4 -24.25(19) y
C12 C2 C3 C4 -139.82(16) ?
O11 C2 C3 C13 -76.60(17) ?
O1 C2 C3 C13 165.45(13) ?
C12 C2 C3 C13 49.88(19) ?
C13 C3 C4 C10 170.83(14) ?
C2 C3 C4 C10 0.9(2) y
C10 C5 C6 C7 0.3(3) ?
C5 C6 C7 C8 0.4(3) ?
C6 C7 C8 C9 -0.8(3) ?
C2 O1 C9 C10 -30.7(2) y
C2 O1 C9 C8 152.92(15) ?
C7 C8 C9 O1 176.89(14) ?
C7 C8 C9 C10 0.5(2) ?
O1 C9 C10 C5 -176.18(14) ?
C8 C9 C10 C5 0.1(2) ?
O1 C9 C10 C4 4.4(2) y
C8 C9 C10 C4 -179.37(14) ?
C6 C5 C10 C9 -0.5(3) ?
C6 C5 C10 C4 178.93(15) ?
C3 C4 C10 C9 10.4(2) y
C3 C4 C10 C5 -169.04(15) ?
C4 C3 C13 O14 -155.77(17) y
C2 C3 C13 O14 14.3(2) y
C4 C3 C13 C15 22.5(2) y
C2 C3 C13 C15 -167.43(14) y
